data_7133054
loop_
_publ_author_name
'Liang, Pei'
'Wei, Junhui'
'Wei, Yongliang'
'Wang, Xue'
'Liu, Fei'
'Wang, Tongdao'

_publ_section_title
;
 Hetero Diels-Alder reactions of isolable <i>N</i>-borylenamines.
;
_journal_issue 46
_journal_name_full 'Chemical communications (Cambridge, England)'
_journal_page_first 5964
_journal_page_last 5967
_journal_paper_doi 10.1039/d4cc01645a
_journal_volume 60
_journal_year 2024
_chemical_formula_moiety 'C38 H21 B F15 N3'
_chemical_formula_sum 'C38 H21 B F15 N3'
_chemical_formula_weight 815.39
_space_group_crystal_system monoclinic
_space_group_IT_number 14
_space_group_name_Hall '-P 2ybc'
_space_group_name_H-M_alt 'P 1 21/c 1'
_atom_sites_solution_hydrogens geom
_atom_sites_solution_primary dual
_audit_creation_date 2023-12-26
_audit_creation_method
;
Olex2 1.3
(compiled 2020.11.12 svn.r5f609507 for OlexSys, GUI svn.r6408)
;
_audit_update_record
;
2024-04-08 deposited with the CCDC.	2024-05-13 downloaded from the CCDC.
;
_cell_angle_alpha 90
_cell_angle_beta 111.521(2)
_cell_angle_gamma 90
_cell_formula_units_Z 4
_cell_length_a 12.1553(9)
_cell_length_b 18.4902(16)
_cell_length_c 15.9842(14)
_cell_measurement_reflns_used 9945
_cell_measurement_temperature 120.0
_cell_measurement_theta_max 29.19
_cell_measurement_theta_min 2.67
_cell_volume 3342.1(5)
_computing_cell_refinement 'SAINT V8.40A (Bruker, 2019)'
_computing_data_reduction 'SAINT V8.40A (Bruker, 2019)'
_computing_molecular_graphics 'Olex2 1.3 (Dolomanov et al., 2009)'
_computing_publication_material 'Olex2 1.3 (Dolomanov et al., 2009)'
_computing_structure_refinement 'SHELXL 2014/7 (Sheldrick, 2015)'
_computing_structure_solution 'SHELXT 2014/5 (Sheldrick, 2014)'
_diffrn_ambient_temperature 120.0
_diffrn_detector 'CCD area detector'
_diffrn_detector_area_resol_mean 5.6
_diffrn_detector_type 'Bruker SMART CCD 6000 area detector'
_diffrn_measured_fraction_theta_full 0.989
_diffrn_measured_fraction_theta_max 0.940
_diffrn_measurement_device 'three-circle diffractometer'
_diffrn_measurement_device_type 'Bruker SMART CCD 6000 area detector'
_diffrn_measurement_method '\w scans'
_diffrn_radiation_monochromator graphite
_diffrn_radiation_probe x-ray
_diffrn_radiation_type MoK\a
_diffrn_radiation_wavelength 0.71073
_diffrn_reflns_av_R_equivalents 0.0725
_diffrn_reflns_av_unetI/netI 0.0715
_diffrn_reflns_Laue_measured_fraction_full 0.989
_diffrn_reflns_Laue_measured_fraction_max 0.940
_diffrn_reflns_limit_h_max 17
_diffrn_reflns_limit_h_min -13
_diffrn_reflns_limit_k_max 26
_diffrn_reflns_limit_k_min -26
_diffrn_reflns_limit_l_max 22
_diffrn_reflns_limit_l_min -22
_diffrn_reflns_number 44713
_diffrn_reflns_point_group_measured_fraction_full 0.989
_diffrn_reflns_point_group_measured_fraction_max 0.940
_diffrn_reflns_theta_full 25.242
_diffrn_reflns_theta_max 30.837
_diffrn_reflns_theta_min 2.594
_diffrn_source 'sealed X-ray tube'
_diffrn_source_current 1.4
_diffrn_source_power 0.07
_diffrn_source_target Mo
_diffrn_source_voltage 50.0
_exptl_absorpt_coefficient_mu 0.154
_exptl_absorpt_correction_T_max 0.7461
_exptl_absorpt_correction_T_min 0.6956
_exptl_absorpt_correction_type none
_exptl_absorpt_process_details
;
SADABS-2016/2 (Bruker,2016/2) was used for absorption correction.
wR2(int) was 0.1445 before and 0.0778 after correction.
The Ratio of minimum to maximum transmission is 0.9323.
The \l/2 correction factor is Not present.
;
_exptl_crystal_colour 'clear light yellow'
_exptl_crystal_colour_lustre clear
_exptl_crystal_colour_modifier light
_exptl_crystal_colour_primary yellow
_exptl_crystal_density_diffrn 1.621
_exptl_crystal_description block
_exptl_crystal_F_000 1640
_exptl_crystal_size_max 0.19
_exptl_crystal_size_mid 0.16
_exptl_crystal_size_min 0.12
_refine_diff_density_max 0.634
_refine_diff_density_min -0.685
_refine_diff_density_rms 0.061
_refine_ls_extinction_method none
_refine_ls_goodness_of_fit_ref 1.036
_refine_ls_hydrogen_treatment constr
_refine_ls_matrix_type full
_refine_ls_number_parameters 517
_refine_ls_number_reflns 9881
_refine_ls_number_restraints 0
_refine_ls_restrained_S_all 1.036
_refine_ls_R_factor_all 0.0906
_refine_ls_R_factor_gt 0.0508
_refine_ls_shift/su_max 0.001
_refine_ls_shift/su_mean 0.000
_refine_ls_structure_factor_coef Fsqd
_refine_ls_weighting_details 'w=1/[\s^2^(Fo^2^)+(0.0495P)^2^+1.0522P] where P=(Fo^2^+2Fc^2^)/3'
_refine_ls_weighting_scheme calc
_refine_ls_wR_factor_gt 0.1144
_refine_ls_wR_factor_ref 0.1291
_reflns_Friedel_coverage 0.000
_reflns_number_gt 6630
_reflns_number_total 9881
_reflns_threshold_expression 'I > 2\s(I)'
_cod_data_source_file d4cc01645a2.cif
_cod_data_source_block mo_21dec19lp1_0m
_cod_depositor_comments 'Adding full bibliography for 7133047--7133054.cif.'
_cod_database_code 7133054
_shelx_shelxl_version_number 2014/7
_shelx_space_group_comment
;
The symmetry employed for this shelxl refinement is uniquely defined
by the following loop, which should always be used as a source of
symmetry information in preference to the above space-group names.
They are only intended as comments.
;
_shelx_estimated_absorpt_t_max 0.982
_shelx_estimated_absorpt_t_min 0.971
_olex2_refinement_description
;
1. Fixed Uiso
 At 1.2 times of:
  All C(H) groups, All C(H,H) groups, All N(H) groups
 At 1.5 times of:
  All C(H,H,H) groups
2.a Secondary CH2 refined with riding coordinates:
 C1(H1A,H1B)
2.b Aromatic/amide H refined with riding coordinates:
 N3(H3), C16(H16), C3(H3A), C20(H20), C6(H6), C5(H5), C4(H4), C19(H19),
 C17(H17), C18(H18)
2.c Idealised Me refined as rotating group:
 C14(H14A,H14B,H14C), C12(H12A,H12B,H12C), C13(H13A,H13B,H13C)
;
_olex2_submission_special_instructions 'No special instructions were received'

loop_
_space_group_symop_operation_xyz
'x, y, z'
'-x, y+1/2, -z+1/2'
'-x, -y, -z'
'x, -y-1/2, z-1/2'

loop_
_atom_site_label
_atom_site_type_symbol
_atom_site_fract_x
_atom_site_fract_y
_atom_site_fract_z
_atom_site_U_iso_or_equiv
_atom_site_adp_type
_atom_site_occupancy
_atom_site_site_symmetry_order
_atom_site_calc_flag
_atom_site_refinement_flags_posn
_atom_site_refinement_flags_adp
_atom_site_refinement_flags_occupancy
_atom_site_disorder_assembly
_atom_site_disorder_group
F6 F 0.26812(9) 0.65313(5) 0.56495(7) 0.0260(2) Uani 1 1 d . . . . .
F11 F 0.27571(9) 0.61257(5) 0.85660(7) 0.0248(2) Uani 1 1 d . . . . .
F5 F 0.56316(9) 0.34576(5) 0.71400(7) 0.0275(2) Uani 1 1 d . . . . .
F1 F 0.70520(9) 0.48835(5) 0.97687(7) 0.0268(2) Uani 1 1 d . . . . .
F15 F 0.06785(9) 0.56390(6) 0.54727(7) 0.0294(2) Uani 1 1 d . . . . .
F10 F 0.34183(10) 0.40102(5) 0.60965(7) 0.0284(2) Uani 1 1 d . . . . .
F12 F 0.10097(10) 0.69880(6) 0.85633(8) 0.0317(3) Uani 1 1 d . . . . .
F7 F 0.30237(10) 0.64390(6) 0.41096(7) 0.0355(3) Uani 1 1 d . . . . .
F2 F 0.90651(10) 0.41592(7) 1.03161(8) 0.0388(3) Uani 1 1 d . . . . .
F13 F -0.09310(10) 0.71721(7) 0.70447(9) 0.0412(3) Uani 1 1 d . . . . .
F4 F 0.76427(10) 0.27023(6) 0.77278(9) 0.0398(3) Uani 1 1 d . . . . .
F9 F 0.37580(12) 0.39444(6) 0.45622(8) 0.0420(3) Uani 1 1 d . . . . .
F3 F 0.93703(10) 0.30193(6) 0.93276(10) 0.0442(3) Uani 1 1 d . . . . .
F14 F -0.10751(10) 0.64706(7) 0.55110(8) 0.0415(3) Uani 1 1 d . . . . .
F8 F 0.35657(12) 0.51468(7) 0.35329(8) 0.0457(3) Uani 1 1 d . . . . .
N1 N 0.41835(12) 0.57697(7) 0.75848(9) 0.0162(3) Uani 1 1 d . . . . .
N2 N 0.30226(12) 0.46694(7) 0.75035(9) 0.0164(3) Uani 1 1 d . . . . .
N3 N 0.39213(12) 0.36234(7) 0.82465(9) 0.0181(3) Uani 1 1 d . . . . .
H3 H 0.3549 0.3311 0.7821 0.022 Uiso 1 1 calc R U . . .
C10 C 0.40253(14) 0.43128(8) 0.79619(10) 0.0164(3) Uani 1 1 d . . . . .
C7 C 0.62027(14) 0.58749(8) 0.81292(11) 0.0179(3) Uani 1 1 d . . . . .
C2 C 0.57513(15) 0.65766(9) 0.79884(11) 0.0186(3) Uani 1 1 d . . . . .
C9 C 0.51408(14) 0.46388(8) 0.81003(11) 0.0165(3) Uani 1 1 d . . . . .
C27 C 0.30693(14) 0.52827(9) 0.59888(11) 0.0195(3) Uani 1 1 d . . . . .
C8 C 0.51785(14) 0.53826(8) 0.79374(10) 0.0162(3) Uani 1 1 d . . . . .
C15 C 0.18892(14) 0.43852(8) 0.74529(11) 0.0185(3) Uani 1 1 d . . . . .
C1 C 0.44329(14) 0.65467(8) 0.76277(12) 0.0189(3) Uani 1 1 d . . . . .
H1A H 0.4108 0.6795 0.8035 0.023 Uiso 1 1 calc R U . . .
H1B H 0.4098 0.6770 0.7024 0.023 Uiso 1 1 calc R U . . .
C33 C 0.18608(14) 0.58717(8) 0.70034(11) 0.0178(3) Uani 1 1 d . . . . .
C32 C 0.33261(16) 0.46417(9) 0.56466(12) 0.0230(4) Uani 1 1 d . . . . .
C21 C 0.62399(14) 0.42041(8) 0.84282(11) 0.0184(3) Uani 1 1 d . . . . .
C22 C 0.71558(16) 0.43439(9) 0.92409(12) 0.0217(4) Uani 1 1 d . . . . .
C16 C 0.11500(16) 0.40507(9) 0.66727(12) 0.0234(4) Uani 1 1 d . . . . .
H16 H 0.1401 0.3985 0.6181 0.028 Uiso 1 1 calc R U . . .
C11 C 0.43655(15) 0.33328(9) 0.91978(11) 0.0193(3) Uani 1 1 d . . . . .
C35 C 0.09309(16) 0.66457(9) 0.78024(12) 0.0227(4) Uani 1 1 d . . . . .
C34 C 0.18391(14) 0.62087(9) 0.77729(11) 0.0194(3) Uani 1 1 d . . . . .
C26 C 0.64508(15) 0.36367(9) 0.79348(12) 0.0216(4) Uani 1 1 d . . . . .
C38 C 0.08244(15) 0.59694(9) 0.62587(12) 0.0216(3) Uani 1 1 d . . . . .
C3 C 0.64900(16) 0.71761(9) 0.81764(12) 0.0240(4) Uani 1 1 d . . . . .
H3A H 0.6173 0.7651 0.8116 0.029 Uiso 1 1 calc R U . . .
C28 C 0.29748(15) 0.58706(9) 0.54251(12) 0.0219(4) Uani 1 1 d . . . . .
C20 C 0.15215(16) 0.44892(9) 0.81675(12) 0.0246(4) Uani 1 1 d . . . . .
H20 H 0.2031 0.4720 0.8700 0.030 Uiso 1 1 calc R U . . .
C29 C 0.31362(17) 0.58398(10) 0.46143(12) 0.0263(4) Uani 1 1 d . . . . .
C25 C 0.74822(16) 0.32392(9) 0.82336(14) 0.0265(4) Uani 1 1 d . . . . .
C23 C 0.82101(16) 0.39670(10) 0.95464(13) 0.0274(4) Uani 1 1 d . . . . .
C6 C 0.74202(15) 0.57686(10) 0.83794(13) 0.0250(4) Uani 1 1 d . . . . .
H6 H 0.7740 0.5294 0.8442 0.030 Uiso 1 1 calc R U . . .
C14 C 0.53820(17) 0.27989(9) 0.93621(14) 0.0282(4) Uani 1 1 d . . . . .
H14A H 0.5146 0.2425 0.8895 0.042 Uiso 1 1 calc R U . . .
H14B H 0.5575 0.2573 0.9954 0.042 Uiso 1 1 calc R U . . .
H14C H 0.6077 0.3056 0.9343 0.042 Uiso 1 1 calc R U . . .
C31 C 0.34951(17) 0.45854(10) 0.48394(13) 0.0287(4) Uani 1 1 d . . . . .
C36 C -0.00487(16) 0.67414(10) 0.70390(13) 0.0266(4) Uani 1 1 d . . . . .
C12 C 0.47115(17) 0.39500(9) 0.98686(12) 0.0248(4) Uani 1 1 d . . . . .
H12A H 0.5377 0.4216 0.9809 0.037 Uiso 1 1 calc R U . . .
H12B H 0.4944 0.3756 1.0480 0.037 Uiso 1 1 calc R U . . .
H12C H 0.4037 0.4277 0.9750 0.037 Uiso 1 1 calc R U . . .
C24 C 0.83631(16) 0.33999(10) 0.90413(15) 0.0300(4) Uani 1 1 d . . . . .
C30 C 0.34019(18) 0.51897(11) 0.43190(12) 0.0300(4) Uani 1 1 d . . . . .
C5 C 0.81525(17) 0.63697(10) 0.85342(14) 0.0304(4) Uani 1 1 d . . . . .
H5 H 0.8980 0.6304 0.8698 0.037 Uiso 1 1 calc R U . . .
C13 C 0.33200(17) 0.29186(10) 0.92789(13) 0.0291(4) Uani 1 1 d . . . . .
H13A H 0.2655 0.3250 0.9178 0.044 Uiso 1 1 calc R U . . .
H13B H 0.3552 0.2708 0.9882 0.044 Uiso 1 1 calc R U . . .
H13C H 0.3083 0.2532 0.8829 0.044 Uiso 1 1 calc R U . . .
C4 C 0.76923(17) 0.70667(10) 0.84528(14) 0.0299(4) Uani 1 1 d . . . . .
H4 H 0.8212 0.7470 0.8589 0.036 Uiso 1 1 calc R U . . .
C37 C -0.01121(16) 0.63921(10) 0.62631(13) 0.0274(4) Uani 1 1 d . . . . .
C19 C 0.04083(18) 0.42563(11) 0.81061(14) 0.0331(4) Uani 1 1 d . . . . .
H19 H 0.0152 0.4330 0.8594 0.040 Uiso 1 1 calc R U . . .
C17 C 0.00381(17) 0.38124(11) 0.66151(13) 0.0323(4) Uani 1 1 d . . . . .
H17 H -0.0469 0.3578 0.6085 0.039 Uiso 1 1 calc R U . . .
C18 C -0.03285(18) 0.39156(11) 0.73274(14) 0.0350(5) Uani 1 1 d . . . . .
H18 H -0.1088 0.3753 0.7285 0.042 Uiso 1 1 calc R U . . .
B1 B 0.30096(16) 0.53974(9) 0.70089(13) 0.0171(4) Uani 1 1 d . . . . .

loop_
_atom_site_aniso_label
_atom_site_aniso_U_11
_atom_site_aniso_U_22
_atom_site_aniso_U_33
_atom_site_aniso_U_23
_atom_site_aniso_U_13
_atom_site_aniso_U_12
F6 0.0296(6) 0.0229(5) 0.0235(5) 0.0043(4) 0.0073(5) 0.0000(4)
F11 0.0198(5) 0.0334(5) 0.0186(5) 0.0003(4) 0.0040(4) 0.0021(4)
F5 0.0268(6) 0.0279(5) 0.0305(6) -0.0103(4) 0.0137(5) -0.0051(4)
F1 0.0243(6) 0.0279(5) 0.0233(6) -0.0046(4) 0.0027(4) 0.0020(4)
F15 0.0212(6) 0.0394(6) 0.0211(6) -0.0041(4) 0.0001(4) 0.0000(4)
F10 0.0373(6) 0.0219(5) 0.0246(6) -0.0006(4) 0.0096(5) 0.0037(4)
F12 0.0353(6) 0.0307(5) 0.0350(6) -0.0031(5) 0.0199(5) 0.0042(5)
F7 0.0416(7) 0.0407(6) 0.0227(6) 0.0079(5) 0.0100(5) -0.0118(5)
F2 0.0210(6) 0.0435(7) 0.0394(7) 0.0079(5) -0.0037(5) 0.0024(5)
F13 0.0281(6) 0.0461(7) 0.0528(8) 0.0088(6) 0.0186(6) 0.0198(5)
F4 0.0354(7) 0.0222(5) 0.0735(9) -0.0122(5) 0.0339(6) -0.0002(5)
F9 0.0561(8) 0.0389(7) 0.0380(7) -0.0136(5) 0.0256(6) -0.0008(6)
F3 0.0227(6) 0.0324(6) 0.0759(10) 0.0099(6) 0.0161(6) 0.0141(5)
F14 0.0177(6) 0.0606(8) 0.0353(7) 0.0065(6) -0.0032(5) 0.0114(5)
F8 0.0627(9) 0.0576(8) 0.0262(7) -0.0086(6) 0.0276(6) -0.0146(7)
N1 0.0143(7) 0.0159(6) 0.0172(7) 0.0019(5) 0.0042(5) 0.0007(5)
N2 0.0134(7) 0.0179(6) 0.0165(7) 0.0009(5) 0.0038(5) -0.0002(5)
N3 0.0218(8) 0.0151(6) 0.0148(7) -0.0013(5) 0.0039(6) -0.0017(5)
C10 0.0186(8) 0.0170(7) 0.0131(7) -0.0011(6) 0.0052(6) 0.0012(6)
C7 0.0148(8) 0.0212(7) 0.0172(8) 0.0014(6) 0.0052(6) -0.0016(6)
C2 0.0172(8) 0.0204(7) 0.0174(8) 0.0022(6) 0.0054(7) -0.0006(6)
C9 0.0147(8) 0.0173(7) 0.0167(8) 0.0001(6) 0.0047(6) 0.0014(6)
C27 0.0136(8) 0.0251(8) 0.0182(8) 0.0002(6) 0.0040(7) -0.0020(6)
C8 0.0150(8) 0.0193(7) 0.0144(8) -0.0006(6) 0.0054(6) 0.0002(6)
C15 0.0147(8) 0.0174(7) 0.0211(8) 0.0052(6) 0.0037(7) -0.0008(6)
C1 0.0171(8) 0.0158(7) 0.0224(8) 0.0027(6) 0.0056(7) -0.0011(6)
C33 0.0147(8) 0.0168(7) 0.0205(8) 0.0029(6) 0.0049(7) -0.0012(6)
C32 0.0212(9) 0.0251(8) 0.0204(9) 0.0009(7) 0.0048(7) -0.0027(7)
C21 0.0165(8) 0.0168(7) 0.0231(9) 0.0023(6) 0.0086(7) 0.0013(6)
C22 0.0213(9) 0.0185(7) 0.0243(9) 0.0011(6) 0.0073(7) 0.0012(6)
C16 0.0215(9) 0.0253(8) 0.0196(9) 0.0018(6) 0.0032(7) -0.0041(7)
C11 0.0199(9) 0.0206(7) 0.0169(8) 0.0037(6) 0.0060(7) 0.0021(6)
C35 0.0239(9) 0.0212(8) 0.0268(9) 0.0015(7) 0.0136(8) -0.0012(7)
C34 0.0140(8) 0.0212(8) 0.0210(8) 0.0041(6) 0.0040(7) -0.0015(6)
C26 0.0203(9) 0.0185(7) 0.0281(9) -0.0009(6) 0.0112(7) -0.0027(6)
C38 0.0166(9) 0.0250(8) 0.0206(9) 0.0013(6) 0.0038(7) -0.0015(6)
C3 0.0237(10) 0.0196(8) 0.0265(10) 0.0034(6) 0.0067(8) -0.0026(7)
C28 0.0185(9) 0.0250(8) 0.0198(9) -0.0005(6) 0.0043(7) -0.0034(7)
C20 0.0197(9) 0.0289(9) 0.0232(9) 0.0016(7) 0.0054(7) -0.0024(7)
C29 0.0249(10) 0.0332(9) 0.0190(9) 0.0048(7) 0.0060(7) -0.0092(7)
C25 0.0261(10) 0.0158(7) 0.0452(12) -0.0015(7) 0.0220(9) 0.0011(7)
C23 0.0161(9) 0.0309(9) 0.0311(10) 0.0082(8) 0.0038(8) 0.0017(7)
C6 0.0181(9) 0.0249(8) 0.0303(10) 0.0054(7) 0.0071(8) 0.0027(7)
C14 0.0296(10) 0.0227(8) 0.0328(11) 0.0081(7) 0.0120(8) 0.0080(7)
C31 0.0260(10) 0.0344(10) 0.0271(10) -0.0093(8) 0.0114(8) -0.0035(8)
C36 0.0185(9) 0.0257(9) 0.0380(11) 0.0084(7) 0.0133(8) 0.0056(7)
C12 0.0258(10) 0.0285(9) 0.0188(9) -0.0005(7) 0.0066(7) 0.0035(7)
C24 0.0168(9) 0.0222(8) 0.0525(13) 0.0098(8) 0.0143(9) 0.0069(7)
C30 0.0303(11) 0.0442(11) 0.0180(9) -0.0039(8) 0.0117(8) -0.0094(8)
C5 0.0152(9) 0.0329(10) 0.0397(12) 0.0082(8) 0.0061(8) -0.0018(7)
C13 0.0241(10) 0.0332(10) 0.0290(10) 0.0080(8) 0.0086(8) -0.0029(8)
C4 0.0239(10) 0.0267(9) 0.0350(11) 0.0042(8) 0.0058(8) -0.0091(7)
C37 0.0164(9) 0.0323(9) 0.0286(10) 0.0081(8) 0.0025(7) 0.0022(7)
C19 0.0248(10) 0.0447(11) 0.0316(11) 0.0055(8) 0.0125(9) -0.0042(8)
C17 0.0242(10) 0.0363(10) 0.0272(10) 0.0047(8) -0.0015(8) -0.0110(8)
C18 0.0197(10) 0.0477(12) 0.0354(11) 0.0088(9) 0.0074(8) -0.0117(8)
B1 0.0141(9) 0.0182(8) 0.0170(9) 0.0007(6) 0.0034(7) -0.0007(7)

loop_
_atom_type_symbol
_atom_type_description
_atom_type_scat_dispersion_real
_atom_type_scat_dispersion_imag
_atom_type_scat_source
C C 0.0033 0.0016 'International Tables Vol C Tables 4.2.6.8 and 6.1.1.4'
H H 0.0000 0.0000 'International Tables Vol C Tables 4.2.6.8 and 6.1.1.4'
B B 0.0013 0.0007 'International Tables Vol C Tables 4.2.6.8 and 6.1.1.4'
F F 0.0171 0.0103 'International Tables Vol C Tables 4.2.6.8 and 6.1.1.4'
N N 0.0061 0.0033 'International Tables Vol C Tables 4.2.6.8 and 6.1.1.4'

loop_
_geom_angle_atom_site_label_1
_geom_angle_atom_site_label_2
_geom_angle_atom_site_label_3
_geom_angle
_geom_angle_site_symmetry_1
_geom_angle_site_symmetry_3
_geom_angle_publ_flag
C8 N1 C1 111.41(13) . . ?
C8 N1 B1 120.41(13) . . ?
C1 N1 B1 126.45(13) . . ?
C10 N2 C15 120.45(13) . . ?
C10 N2 B1 122.65(13) . . ?
C15 N2 B1 116.91(12) . . ?
C10 N3 H3 115.9 . . ?
C10 N3 C11 128.28(13) . . ?
C11 N3 H3 115.9 . . ?
N2 C10 N3 117.43(14) . . ?
N2 C10 C9 119.91(14) . . ?
N3 C10 C9 122.59(14) . . ?
C2 C7 C8 106.70(14) . . ?
C2 C7 C6 119.31(15) . . ?
C6 C7 C8 133.96(15) . . ?
C7 C2 C1 109.34(14) . . ?
C3 C2 C7 121.54(15) . . ?
C3 C2 C1 129.12(15) . . ?
C10 C9 C21 120.60(13) . . ?
C8 C9 C10 118.66(14) . . ?
C8 C9 C21 120.72(14) . . ?
C32 C27 C28 112.92(15) . . ?
C32 C27 B1 126.09(15) . . ?
C28 C27 B1 120.69(14) . . ?
N1 C8 C7 108.64(13) . . ?
N1 C8 C9 121.05(14) . . ?
C9 C8 C7 130.26(15) . . ?
C16 C15 N2 120.08(16) . . ?
C20 C15 N2 119.46(15) . . ?
C20 C15 C16 120.35(16) . . ?
N1 C1 C2 103.23(13) . . ?
N1 C1 H1A 111.1 . . ?
N1 C1 H1B 111.1 . . ?
C2 C1 H1A 111.1 . . ?
C2 C1 H1B 111.1 . . ?
H1A C1 H1B 109.1 . . ?
C34 C33 C38 113.22(15) . . ?
C34 C33 B1 121.77(14) . . ?
C38 C33 B1 125.01(15) . . ?
F10 C32 C27 120.92(15) . . ?
F10 C32 C31 114.76(15) . . ?
C31 C32 C27 124.32(16) . . ?
C22 C21 C9 122.63(15) . . ?
C22 C21 C26 114.76(15) . . ?
C26 C21 C9 122.59(15) . . ?
F1 C22 C21 119.86(15) . . ?
F1 C22 C23 116.22(16) . . ?
C23 C22 C21 123.90(16) . . ?
C15 C16 H16 120.2 . . ?
C15 C16 C17 119.59(18) . . ?
C17 C16 H16 120.2 . . ?
N3 C11 C14 111.73(14) . . ?
N3 C11 C12 110.33(13) . . ?
N3 C11 C13 105.17(14) . . ?
C14 C11 C13 107.87(14) . . ?
C12 C11 C14 111.59(15) . . ?
C12 C11 C13 109.91(15) . . ?
F12 C35 C34 120.91(16) . . ?
F12 C35 C36 119.76(16) . . ?
C36 C35 C34 119.32(17) . . ?
F11 C34 C33 120.07(14) . . ?
F11 C34 C35 115.34(15) . . ?
C35 C34 C33 124.59(16) . . ?
F5 C26 C21 119.83(15) . . ?
F5 C26 C25 117.57(15) . . ?
C25 C26 C21 122.60(17) . . ?
F15 C38 C33 120.43(15) . . ?
F15 C38 C37 115.68(15) . . ?
C37 C38 C33 123.89(17) . . ?
C2 C3 H3A 120.7 . . ?
C4 C3 C2 118.55(16) . . ?
C4 C3 H3A 120.7 . . ?
F6 C28 C27 120.00(15) . . ?
F6 C28 C29 115.25(15) . . ?
C29 C28 C27 124.74(16) . . ?
C15 C20 H20 120.0 . . ?
C15 C20 C19 119.98(17) . . ?
C19 C20 H20 120.0 . . ?
F7 C29 C28 120.65(17) . . ?
F7 C29 C30 119.94(16) . . ?
C30 C29 C28 119.41(16) . . ?
F4 C25 C26 120.10(18) . . ?
F4 C25 C24 119.47(16) . . ?
C24 C25 C26 120.42(16) . . ?
F2 C23 C22 119.95(17) . . ?
F2 C23 C24 121.08(16) . . ?
C24 C23 C22 118.97(18) . . ?
C7 C6 H6 120.6 . . ?
C5 C6 C7 118.73(16) . . ?
C5 C6 H6 120.6 . . ?
C11 C14 H14A 109.5 . . ?
C11 C14 H14B 109.5 . . ?
C11 C14 H14C 109.5 . . ?
H14A C14 H14B 109.5 . . ?
H14A C14 H14C 109.5 . . ?
H14B C14 H14C 109.5 . . ?
F9 C31 C32 120.56(17) . . ?
F9 C31 C30 119.66(17) . . ?
C30 C31 C32 119.78(17) . . ?
F13 C36 C35 120.55(18) . . ?
F13 C36 C37 120.37(17) . . ?
C35 C36 C37 119.08(16) . . ?
C11 C12 H12A 109.5 . . ?
C11 C12 H12B 109.5 . . ?
C11 C12 H12C 109.5 . . ?
H12A C12 H12B 109.5 . . ?
H12A C12 H12C 109.5 . . ?
H12B C12 H12C 109.5 . . ?
F3 C24 C25 120.47(18) . . ?
F3 C24 C23 120.21(19) . . ?
C25 C24 C23 119.30(16) . . ?
F8 C30 C29 120.47(17) . . ?
F8 C30 C31 120.71(18) . . ?
C29 C30 C31 118.82(17) . . ?
C6 C5 H5 119.5 . . ?
C6 C5 C4 121.01(17) . . ?
C4 C5 H5 119.5 . . ?
C11 C13 H13A 109.5 . . ?
C11 C13 H13B 109.5 . . ?
C11 C13 H13C 109.5 . . ?
H13A C13 H13B 109.5 . . ?
H13A C13 H13C 109.5 . . ?
H13B C13 H13C 109.5 . . ?
C3 C4 C5 120.57(17) . . ?
C3 C4 H4 119.7 . . ?
C5 C4 H4 119.7 . . ?
F14 C37 C38 120.35(17) . . ?
F14 C37 C36 119.90(16) . . ?
C36 C37 C38 119.74(16) . . ?
C20 C19 H19 120.2 . . ?
C20 C19 C18 119.68(19) . . ?
C18 C19 H19 120.2 . . ?
C16 C17 H17 120.0 . . ?
C18 C17 C16 120.09(18) . . ?
C18 C17 H17 120.0 . . ?
C19 C18 H18 119.8 . . ?
C17 C18 C19 120.31(18) . . ?
C17 C18 H18 119.8 . . ?
N1 B1 N2 104.30(13) . . ?
N1 B1 C27 106.03(13) . . ?
N1 B1 C33 111.19(13) . . ?
N2 B1 C27 112.91(13) . . ?
N2 B1 C33 108.28(13) . . ?
C33 B1 C27 113.74(13) . . ?

loop_
_geom_bond_atom_site_label_1
_geom_bond_atom_site_label_2
_geom_bond_distance
_geom_bond_site_symmetry_2
_geom_bond_publ_flag
F6 C28 1.3573(19) . ?
F11 C34 1.3556(19) . ?
F5 C26 1.337(2) . ?
F1 C22 1.3422(19) . ?
F15 C38 1.349(2) . ?
F10 C32 1.3543(19) . ?
F12 C35 1.343(2) . ?
F7 C29 1.348(2) . ?
F2 C23 1.335(2) . ?
F13 C36 1.338(2) . ?
F4 C25 1.339(2) . ?
F9 C31 1.344(2) . ?
F3 C24 1.339(2) . ?
F14 C37 1.343(2) . ?
F8 C30 1.345(2) . ?
N1 C8 1.339(2) . ?
N1 C1 1.465(2) . ?
N1 B1 1.547(2) . ?
N2 C10 1.342(2) . ?
N2 C15 1.449(2) . ?
N2 B1 1.558(2) . ?
N3 H3 0.8800 . ?
N3 C10 1.375(2) . ?
N3 C11 1.513(2) . ?
C10 C9 1.425(2) . ?
C7 C2 1.394(2) . ?
C7 C8 1.481(2) . ?
C7 C6 1.398(2) . ?
C2 C1 1.492(2) . ?
C2 C3 1.388(2) . ?
C9 C8 1.404(2) . ?
C9 C21 1.480(2) . ?
C27 C32 1.388(2) . ?
C27 C28 1.389(2) . ?
C27 B1 1.672(3) . ?
C15 C16 1.387(2) . ?
C15 C20 1.384(3) . ?
C1 H1A 0.9900 . ?
C1 H1B 0.9900 . ?
C33 C34 1.388(2) . ?
C33 C38 1.392(2) . ?
C33 B1 1.646(2) . ?
C32 C31 1.383(3) . ?
C21 C22 1.390(2) . ?
C21 C26 1.392(2) . ?
C22 C23 1.381(2) . ?
C16 H16 0.9500 . ?
C16 C17 1.392(3) . ?
C11 C14 1.527(2) . ?
C11 C12 1.516(2) . ?
C11 C13 1.529(2) . ?
C35 C34 1.383(2) . ?
C35 C36 1.368(3) . ?
C26 C25 1.379(2) . ?
C38 C37 1.383(3) . ?
C3 H3A 0.9500 . ?
C3 C4 1.378(3) . ?
C28 C29 1.381(3) . ?
C20 H20 0.9500 . ?
C20 C19 1.389(3) . ?
C29 C30 1.373(3) . ?
C25 C24 1.374(3) . ?
C23 C24 1.377(3) . ?
C6 H6 0.9500 . ?
C6 C5 1.388(3) . ?
C14 H14A 0.9800 . ?
C14 H14B 0.9800 . ?
C14 H14C 0.9800 . ?
C31 C30 1.372(3) . ?
C36 C37 1.375(3) . ?
C12 H12A 0.9800 . ?
C12 H12B 0.9800 . ?
C12 H12C 0.9800 . ?
C5 H5 0.9500 . ?
C5 C4 1.392(3) . ?
C13 H13A 0.9800 . ?
C13 H13B 0.9800 . ?
C13 H13C 0.9800 . ?
C4 H4 0.9500 . ?
C19 H19 0.9500 . ?
C19 C18 1.389(3) . ?
C17 H17 0.9500 . ?
C17 C18 1.380(3) . ?
C18 H18 0.9500 . ?

loop_
_geom_torsion_atom_site_label_1
_geom_torsion_atom_site_label_2
_geom_torsion_atom_site_label_3
_geom_torsion_atom_site_label_4
_geom_torsion
_geom_torsion_site_symmetry_1
_geom_torsion_site_symmetry_2
_geom_torsion_site_symmetry_3
_geom_torsion_site_symmetry_4
_geom_torsion_publ_flag
F6 C28 C29 F7 1.2(2) . . . . ?
F6 C28 C29 C30 -178.15(16) . . . . ?
F5 C26 C25 F4 0.9(2) . . . . ?
F5 C26 C25 C24 179.44(16) . . . . ?
F1 C22 C23 F2 -1.6(2) . . . . ?
F1 C22 C23 C24 179.02(16) . . . . ?
F15 C38 C37 F14 -1.8(2) . . . . ?
F15 C38 C37 C36 179.09(16) . . . . ?
F10 C32 C31 F9 -1.6(3) . . . . ?
F10 C32 C31 C30 178.89(16) . . . . ?
F12 C35 C34 F11 3.5(2) . . . . ?
F12 C35 C34 C33 -175.89(15) . . . . ?
F12 C35 C36 F13 -0.2(3) . . . . ?
F12 C35 C36 C37 179.45(16) . . . . ?
F7 C29 C30 F8 0.8(3) . . . . ?
F7 C29 C30 C31 -179.08(17) . . . . ?
F2 C23 C24 F3 1.5(3) . . . . ?
F2 C23 C24 C25 -177.15(17) . . . . ?
F13 C36 C37 F14 -1.4(3) . . . . ?
F13 C36 C37 C38 177.69(16) . . . . ?
F4 C25 C24 F3 -0.7(3) . . . . ?
F4 C25 C24 C23 177.97(16) . . . . ?
F9 C31 C30 F8 0.3(3) . . . . ?
F9 C31 C30 C29 -179.82(17) . . . . ?
N2 C10 C9 C8 14.3(2) . . . . ?
N2 C10 C9 C21 -166.94(15) . . . . ?
N2 C15 C16 C17 -176.76(15) . . . . ?
N2 C15 C20 C19 176.27(16) . . . . ?
N3 C10 C9 C8 -168.63(15) . . . . ?
N3 C10 C9 C21 10.1(2) . . . . ?
C10 N2 C15 C16 -103.72(18) . . . . ?
C10 N2 C15 C20 80.2(2) . . . . ?
C10 N2 B1 N1 -31.72(19) . . . . ?
C10 N2 B1 C27 82.92(18) . . . . ?
C10 N2 B1 C33 -150.22(14) . . . . ?
C10 N3 C11 C14 -110.89(18) . . . . ?
C10 N3 C11 C12 13.9(2) . . . . ?
C10 N3 C11 C13 132.34(17) . . . . ?
C10 C9 C8 N1 -5.8(2) . . . . ?
C10 C9 C8 C7 171.38(16) . . . . ?
C10 C9 C21 C22 -117.92(18) . . . . ?
C10 C9 C21 C26 63.9(2) . . . . ?
C7 C2 C1 N1 0.43(18) . . . . ?
C7 C2 C3 C4 4.2(3) . . . . ?
C7 C6 C5 C4 0.7(3) . . . . ?
C2 C7 C8 N1 8.16(18) . . . . ?
C2 C7 C8 C9 -169.25(17) . . . . ?
C2 C7 C6 C5 3.9(3) . . . . ?
C2 C3 C4 C5 0.5(3) . . . . ?
C9 C21 C22 F1 1.2(2) . . . . ?
C9 C21 C22 C23 -177.23(16) . . . . ?
C9 C21 C26 F5 -1.4(2) . . . . ?
C9 C21 C26 C25 178.95(16) . . . . ?
C27 C32 C31 F9 179.05(17) . . . . ?
C27 C32 C31 C30 -0.5(3) . . . . ?
C27 C28 C29 F7 179.83(16) . . . . ?
C27 C28 C29 C30 0.5(3) . . . . ?
C8 N1 C1 C2 4.92(18) . . . . ?
C8 N1 B1 N2 40.04(19) . . . . ?
C8 N1 B1 C27 -79.38(17) . . . . ?
C8 N1 B1 C33 156.53(14) . . . . ?
C8 C7 C2 C1 -4.98(19) . . . . ?
C8 C7 C2 C3 175.02(15) . . . . ?
C8 C7 C6 C5 -178.08(18) . . . . ?
C8 C9 C21 C22 60.8(2) . . . . ?
C8 C9 C21 C26 -117.37(18) . . . . ?
C15 N2 C10 N3 10.5(2) . . . . ?
C15 N2 C10 C9 -172.32(15) . . . . ?
C15 N2 B1 N1 148.08(14) . . . . ?
C15 N2 B1 C27 -97.27(16) . . . . ?
C15 N2 B1 C33 29.58(18) . . . . ?
C15 C16 C17 C18 0.7(3) . . . . ?
C15 C20 C19 C18 0.4(3) . . . . ?
C1 N1 C8 C7 -8.14(18) . . . . ?
C1 N1 C8 C9 169.56(15) . . . . ?
C1 N1 B1 N2 -156.25(15) . . . . ?
C1 N1 B1 C27 84.34(18) . . . . ?
C1 N1 B1 C33 -39.8(2) . . . . ?
C1 C2 C3 C4 -175.77(18) . . . . ?
C33 C38 C37 F14 178.74(16) . . . . ?
C33 C38 C37 C36 -0.4(3) . . . . ?
C32 C27 C28 F6 177.44(15) . . . . ?
C32 C27 C28 C29 -1.1(3) . . . . ?
C32 C27 B1 N1 101.89(18) . . . . ?
C32 C27 B1 N2 -11.7(2) . . . . ?
C32 C27 B1 C33 -135.61(17) . . . . ?
C32 C31 C30 F8 179.84(17) . . . . ?
C32 C31 C30 C29 -0.3(3) . . . . ?
C21 C9 C8 N1 175.53(14) . . . . ?
C21 C9 C8 C7 -7.3(3) . . . . ?
C21 C22 C23 F2 176.86(16) . . . . ?
C21 C22 C23 C24 -2.5(3) . . . . ?
C21 C26 C25 F4 -179.46(15) . . . . ?
C21 C26 C25 C24 -0.9(3) . . . . ?
C22 C21 C26 F5 -179.66(15) . . . . ?
C22 C21 C26 C25 0.7(2) . . . . ?
C22 C23 C24 F3 -179.11(16) . . . . ?
C22 C23 C24 C25 2.2(3) . . . . ?
C16 C15 C20 C19 0.2(3) . . . . ?
C16 C17 C18 C19 -0.1(3) . . . . ?
C11 N3 C10 N2 -120.65(17) . . . . ?
C11 N3 C10 C9 62.3(2) . . . . ?
C35 C36 C37 F14 178.95(16) . . . . ?
C35 C36 C37 C38 -1.9(3) . . . . ?
C34 C33 C38 F15 -175.96(14) . . . . ?
C34 C33 C38 C37 3.5(2) . . . . ?
C34 C33 B1 N1 -40.3(2) . . . . ?
C34 C33 B1 N2 73.68(18) . . . . ?
C34 C33 B1 C27 -159.95(14) . . . . ?
C34 C35 C36 F13 -178.77(15) . . . . ?
C34 C35 C36 C37 0.9(3) . . . . ?
C26 C21 C22 F1 179.46(15) . . . . ?
C26 C21 C22 C23 1.0(2) . . . . ?
C26 C25 C24 F3 -179.28(16) . . . . ?
C26 C25 C24 C23 -0.6(3) . . . . ?
C38 C33 C34 F11 176.00(14) . . . . ?
C38 C33 C34 C35 -4.7(2) . . . . ?
C38 C33 B1 N1 140.79(16) . . . . ?
C38 C33 B1 N2 -105.19(18) . . . . ?
C38 C33 B1 C27 21.2(2) . . . . ?
C3 C2 C1 N1 -179.57(17) . . . . ?
C28 C27 C32 F10 -178.22(15) . . . . ?
C28 C27 C32 C31 1.1(3) . . . . ?
C28 C27 B1 N1 -71.34(18) . . . . ?
C28 C27 B1 N2 175.06(14) . . . . ?
C28 C27 B1 C33 51.2(2) . . . . ?
C28 C29 C30 F8 -179.83(17) . . . . ?
C28 C29 C30 C31 0.3(3) . . . . ?
C20 C15 C16 C17 -0.7(3) . . . . ?
C20 C19 C18 C17 -0.4(3) . . . . ?
C6 C7 C2 C1 173.52(16) . . . . ?
C6 C7 C2 C3 -6.5(3) . . . . ?
C6 C7 C8 N1 -170.02(19) . . . . ?
C6 C7 C8 C9 12.6(3) . . . . ?
C6 C5 C4 C3 -3.0(3) . . . . ?
C36 C35 C34 F11 -177.95(14) . . . . ?
C36 C35 C34 C33 2.7(3) . . . . ?
B1 N1 C8 C7 157.84(14) . . . . ?
B1 N1 C8 C9 -24.5(2) . . . . ?
B1 N1 C1 C2 -160.03(15) . . . . ?
B1 N2 C10 N3 -169.70(14) . . . . ?
B1 N2 C10 C9 7.5(2) . . . . ?
B1 N2 C15 C16 76.47(19) . . . . ?
B1 N2 C15 C20 -99.62(18) . . . . ?
B1 C27 C32 F10 8.1(3) . . . . ?
B1 C27 C32 C31 -172.54(17) . . . . ?
B1 C27 C28 F6 -8.5(2) . . . . ?
B1 C27 C28 C29 172.93(16) . . . . ?
B1 C33 C34 F11 -3.0(2) . . . . ?
B1 C33 C34 C35 176.36(15) . . . . ?
B1 C33 C38 F15 3.0(2) . . . . ?
B1 C33 C38 C37 -177.58(16) . . . . ?
